data_4037343
loop_
_publ_author_name
'Gomes, Jos\'e'
'Daeppen, Christophe'
'Liffert, Raphael'
'Roesslein, Joel'
'Kaufmann, Elias'
'Heikinheimo, Annakaisa'
'Neuburger, Markus'
'Gademann, Karl'

_publ_section_title
;
 Formal Total Synthesis of (-)-Jiadifenolide and Synthetic Studies toward
 seco-Prezizaane-Type Sesquiterpenes.
;
_journal_issue 22
_journal_name_full 'The Journal of organic chemistry'
_journal_page_first 11017
_journal_page_last 11034
_journal_paper_doi 10.1021/acs.joc.6b02039
_journal_volume 81
_journal_year 2016
_chemical_absolute_configuration unk
_chemical_formula_moiety 'C14 H16 O5'
_chemical_formula_sum 'C14 H16 O5'
_chemical_formula_weight 264.28
_space_group_IT_number 19
_space_group_name_Hall 'P 2ac 2ab'
_space_group_name_H-M_alt 'P 21 21 21'
_symmetry_cell_setting orthorhombic
_symmetry_space_group_name_Hall 'P 2ac 2ab'
_symmetry_space_group_name_H-M 'P 21 21 21'
_atom_sites_solution_hydrogens difmap
_atom_sites_solution_primary direct
_cell_angle_alpha 90
_cell_angle_beta 90
_cell_angle_gamma 90
_cell_formula_units_Z 4
_cell_length_a 7.7488(2)
_cell_length_b 11.5545(3)
_cell_length_c 13.9686(4)
_cell_measurement_reflns_used 9955
_cell_measurement_temperature 173
_cell_measurement_theta_max 35
_cell_measurement_theta_min 3
_cell_volume 1250.66(6)
_computing_cell_refinement 'Apex2 (Bruker AXS, 2006)'
_computing_data_collection 'Apex2 (Bruker AXS, 2006)'
_computing_data_reduction 'Apex2 (Bruker AXS, 2006)'
_computing_molecular_graphics 'CAMERON (Watkin et al., 1996)'
_computing_publication_material 'CRYSTALS (Betteridge et al., 2003)'
_computing_structure_refinement 'CRYSTALS (Betteridge et al., 2003)'
_computing_structure_solution 'SIR92 (Altomare et al., 1994)'
_diffrn_ambient_temperature 173
_diffrn_measured_fraction_theta_full 0.999
_diffrn_measured_fraction_theta_max 0.999
_diffrn_measurement_device Area
_diffrn_measurement_device_type 'Bruker Kappa Apex2'
_diffrn_measurement_method '\f & \w scans'
_diffrn_radiation_monochromator graphite
_diffrn_radiation_type 'Mo K\a'
_diffrn_radiation_wavelength 0.71073
_diffrn_reflns_av_R_equivalents 0.033
_diffrn_reflns_limit_h_max 12
_diffrn_reflns_limit_h_min -12
_diffrn_reflns_limit_k_max 18
_diffrn_reflns_limit_k_min -18
_diffrn_reflns_limit_l_max 22
_diffrn_reflns_limit_l_min -22
_diffrn_reflns_number 40767
_diffrn_reflns_theta_full 35.631
_diffrn_reflns_theta_max 35.631
_diffrn_reflns_theta_min 2.287
_diffrn_standards_number 0
_exptl_absorpt_coefficient_mu 0.107
_exptl_absorpt_correction_T_max 1.00
_exptl_absorpt_correction_T_min 0.98
_exptl_absorpt_correction_type multi-scan
_exptl_absorpt_process_details 'SADABS (Siemens, 1996)'
_exptl_crystal_colour colourless
_exptl_crystal_density_diffrn 1.403
_exptl_crystal_density_method 'not measured'
_exptl_crystal_description plate
_exptl_crystal_F_000 560
_exptl_crystal_size_max 0.330
_exptl_crystal_size_mid 0.150
_exptl_crystal_size_min 0.030
_refine_diff_density_max 0.30
_refine_diff_density_min -0.14
_refine_ls_extinction_method None
_refine_ls_goodness_of_fit_ref 1.0627
_refine_ls_hydrogen_treatment constr
_refine_ls_matrix_type full
_refine_ls_number_parameters 172
_refine_ls_number_reflns 2704
_refine_ls_number_restraints 0
_refine_ls_R_factor_all 0.0361
_refine_ls_R_factor_gt 0.0308
_refine_ls_shift/su_max 0.0005252
_refine_ls_shift/su_mean 0.0000656
_refine_ls_structure_factor_coef F
_refine_ls_weighting_details
;
 Method, part 1, Chebychev polynomial, (Watkin, 1994, Prince, 1982) 
 [weight] = 1.0/[A~0~*T~0~(x)+A~1~*T~1~(x) ... +A~n-1~]*T~n-1~(x)] 
 where A~i~ are the Chebychev coefficients listed below and x= Fcalc/Fmax 
 Method = Robust Weighting (Prince, 1982) 
 W = [weight] * [1-(deltaF/6*sigmaF)^2^]^2^ 
 A~i~ are: 
 0.207 0.197 0.739E-01 
;
_refine_ls_weighting_scheme calc
_refine_ls_wR_factor_all 0.0469
_refine_ls_wR_factor_gt 0.0350
_refine_ls_wR_factor_ref 0.0336
_reflns_limit_h_max 12
_reflns_limit_h_min 0
_reflns_limit_k_max 18
_reflns_limit_k_min 0
_reflns_limit_l_max 22
_reflns_limit_l_min 0
_reflns_number_gt 2915
_reflns_number_total 3247
_reflns_threshold_expression I>2.0\s(I)
_oxford_diffrn_Wilson_B_factor 0.00
_oxford_diffrn_Wilson_scale 0.00
_oxford_refine_ls_r_factor_ref 0.0292
_oxford_refine_ls_scale 0.3404(5)
_oxford_reflns_number_all 3241
_oxford_reflns_threshold_expression_ref I>3.0\s(I)
_cod_data_source_file jo6b02039_si_002.cif
_cod_data_source_block 14
_cod_depositor_comments
;
The following automatic conversions were performed:

data item '_atom_sites_solution_primary' value 'Direct' was changed
to 'direct' in accordance with the
/home/saulius/struct/COD-crude-data/automatic-downloads/DataCite-retrospective/ACS/depositions/lib/dictionaries/cif_core.dic
dictionary named 'cif_core.dic' version 2.4.2 last updated on
2011-04-26.

data item '_symmetry_cell_setting' value 'Orthorhombic' was changed
to 'orthorhombic' in accordance with the
/home/saulius/struct/COD-crude-data/automatic-downloads/DataCite-retrospective/ACS/depositions/lib/dictionaries/cif_core.dic
dictionary named 'cif_core.dic' version 2.4.2 last updated on
2011-04-26.

Automatic conversion script
Id: cif_fix_values 6909 2019-04-08 15:41:33Z antanas 
;
_cod_database_code 4037343

loop_
_symmetry_equiv_pos_as_xyz
x,y,z
x+1/2,-y+1/2,-z
-x,y+1/2,-z+1/2
-x+1/2,-y,z+1/2

loop_
_atom_site_label
_atom_site_type_symbol
_atom_site_fract_x
_atom_site_fract_y
_atom_site_fract_z
_atom_site_U_iso_or_equiv
_atom_site_occupancy
_atom_site_adp_type
_atom_site_refinement_flags_posn
C1 C 0.14530(18) 0.36855(12) 0.93687(9) 0.0348 1.0000 Uani .
C2 C 0.30305(13) 0.40848(8) 0.88066(6) 0.0213 1.0000 Uani .
C3 C 0.44265(15) 0.46761(10) 0.94135(7) 0.0260 1.0000 Uani .
C4 C 0.55670(12) 0.53268(9) 0.86972(6) 0.0220 1.0000 Uani .
C5 C 0.44702(10) 0.54785(7) 0.77802(6) 0.0148 1.0000 Uani .
C6 C 0.52842(10) 0.49518(7) 0.69207(6) 0.0158 1.0000 Uani .
C7 C 0.69906(13) 0.52761(9) 0.65063(7) 0.0239 1.0000 Uani .
C8 C 0.58258(14) 0.37752(8) 0.56614(6) 0.0212 1.0000 Uani .
C9 C 0.45998(11) 0.40749(7) 0.64238(6) 0.0164 1.0000 Uani .
C10 C 0.28695(12) 0.35636(8) 0.65952(6) 0.0185 1.0000 Uani .
C11 C 0.17514(11) 0.44496(8) 0.71225(6) 0.0180 1.0000 Uani .
C12 C 0.26571(10) 0.49632(7) 0.80017(6) 0.0156 1.0000 Uani .
C13 C 0.17082(11) 0.60627(8) 0.83307(7) 0.0198 1.0000 Uani .
C14 C 0.25462(12) 0.70074(8) 0.77331(8) 0.0222 1.0000 Uani .
O1 O 0.41949(9) 0.67043(5) 0.75383(5) 0.0209 1.0000 Uani .
O2 O 0.72038(10) 0.44899(8) 0.57092(5) 0.0274 1.0000 Uani .
O3 O 0.57110(12) 0.30298(7) 0.50514(5) 0.0294 1.0000 Uani .
O4 O -0.00948(9) 0.60221(8) 0.82159(6) 0.0280 1.0000 Uani .
O5 O 0.19496(12) 0.79119(7) 0.74714(8) 0.0359 1.0000 Uani .
H1 H -0.0455 0.6344 0.8721 0.0450 1.0000 Uiso R
H11 H 0.0869 0.4358 0.9658 0.0562 1.0000 Uiso R
H12 H 0.1810 0.3160 0.9882 0.0550 1.0000 Uiso R
H13 H 0.0627 0.3299 0.8946 0.0552 1.0000 Uiso R
H21 H 0.3585 0.3397 0.8488 0.0275 1.0000 Uiso R
H31 H 0.5077 0.4159 0.9814 0.0337 1.0000 Uiso R
H32 H 0.3869 0.5236 0.9868 0.0332 1.0000 Uiso R
H41 H 0.6564 0.4873 0.8532 0.0292 1.0000 Uiso R
H42 H 0.5883 0.6088 0.8943 0.0306 1.0000 Uiso R
H71 H 0.6980 0.6075 0.6265 0.0293 1.0000 Uiso R
H72 H 0.7952 0.5178 0.6964 0.0294 1.0000 Uiso R
H101 H 0.2331 0.3387 0.5985 0.0247 1.0000 Uiso R
H102 H 0.2952 0.2840 0.6974 0.0237 1.0000 Uiso R
H111 H 0.1513 0.5076 0.6672 0.0239 1.0000 Uiso R
H112 H 0.0648 0.4076 0.7311 0.0239 1.0000 Uiso R
H131 H 0.2040 0.6206 0.9033 0.0259 1.0000 Uiso R

loop_
_atom_site_aniso_label
_atom_site_aniso_U_11
_atom_site_aniso_U_22
_atom_site_aniso_U_33
_atom_site_aniso_U_23
_atom_site_aniso_U_13
_atom_site_aniso_U_12
C1 0.0349(6) 0.0389(6) 0.0305(5) 0.0045(5) 0.0090(4) -0.0096(5)
C2 0.0217(4) 0.0229(4) 0.0194(3) 0.0004(3) 0.0004(3) -0.0015(3)
C3 0.0282(5) 0.0321(4) 0.0177(3) 0.0006(3) -0.0049(3) -0.0026(4)
C4 0.0177(3) 0.0286(4) 0.0196(3) -0.0028(3) -0.0059(3) -0.0013(3)
C5 0.0125(3) 0.0146(3) 0.0175(3) -0.0027(2) -0.0013(2) -0.0002(2)
C6 0.0134(3) 0.0173(3) 0.0168(3) -0.0007(2) 0.0014(2) 0.0013(2)
C7 0.0178(3) 0.0273(4) 0.0266(4) -0.0020(3) 0.0060(3) -0.0023(3)
C8 0.0224(4) 0.0255(4) 0.0158(3) 0.0003(3) 0.0023(3) 0.0075(3)
C9 0.0161(3) 0.0176(3) 0.0154(3) -0.0022(2) 0.0003(2) 0.0032(3)
C10 0.0181(3) 0.0175(3) 0.0198(3) -0.0061(3) -0.0018(3) -0.0005(3)
C11 0.0137(3) 0.0197(3) 0.0205(3) -0.0059(3) -0.0017(3) -0.0006(3)
C12 0.0126(3) 0.0178(3) 0.0164(3) -0.0043(2) 0.0005(2) -0.0005(2)
C13 0.0139(3) 0.0231(4) 0.0225(3) -0.0087(3) 0.0001(3) 0.0014(3)
C14 0.0176(3) 0.0180(3) 0.0311(4) -0.0075(3) -0.0040(3) 0.0024(3)
O1 0.0171(3) 0.0144(2) 0.0312(3) -0.0019(2) -0.0007(3) -0.0001(2)
O2 0.0231(3) 0.0352(4) 0.0239(3) -0.0022(3) 0.0092(3) 0.0017(3)
O3 0.0363(4) 0.0323(3) 0.0196(3) -0.0074(3) 0.0024(3) 0.0103(3)
O4 0.0125(3) 0.0384(4) 0.0331(4) -0.0136(3) 0.0013(3) 0.0027(3)
O5 0.0282(4) 0.0209(3) 0.0586(5) -0.0016(4) -0.0058(4) 0.0072(3)

loop_
_atom_type_symbol
_atom_type_scat_dispersion_real
_atom_type_scat_dispersion_imag
_atom_type_scat_Cromer_Mann_a1
_atom_type_scat_Cromer_Mann_b1
_atom_type_scat_Cromer_Mann_a2
_atom_type_scat_Cromer_Mann_b2
_atom_type_scat_Cromer_Mann_a3
_atom_type_scat_Cromer_Mann_b3
_atom_type_scat_Cromer_Mann_a4
_atom_type_scat_Cromer_Mann_b4
_atom_type_scat_Cromer_Mann_c
_atom_type_scat_source
C 0.0033 0.0016 2.3100 20.8439 1.0200 10.2075 1.5886 0.5687 0.8650 51.6512 0.2156 'International Tables Vol C 4.2.6.8 and 6.1.1.4'
H 0.0000 0.0000 0.4930 10.5109 0.3229 26.1257 0.1402 3.1424 0.0408 57.7998 0.0030 'International Tables Vol C 4.2.6.8 and 6.1.1.4'
O 0.0106 0.0060 3.0485 13.2771 2.2868 5.7011 1.5463 0.3239 0.8670 32.9089 0.2508 'International Tables Vol C 4.2.6.8 and 6.1.1.4'

loop_
_geom_angle_atom_site_label_1
_geom_angle_atom_site_label_2
_geom_angle_atom_site_label_3
_geom_angle
_geom_angle_publ_flag
C2 C1 H11 109.9 no
C2 C1 H12 109.8 no
H11 C1 H12 108.5 no
C2 C1 H13 110.6 no
H11 C1 H13 107.9 no
H12 C1 H13 110.1 no
C1 C2 C3 114.55(9) yes
C1 C2 C12 115.10(9) yes
C3 C2 C12 104.00(7) yes
C1 C2 H21 109.3 no
C3 C2 H21 107.2 no
C12 C2 H21 106.1 no
C2 C3 C4 105.32(7) yes
C2 C3 H31 114.5 no
C4 C3 H31 112.5 no
C2 C3 H32 109.5 no
C4 C3 H32 110.2 no
H31 C3 H32 105.0 no
C3 C4 C5 106.22(7) yes
C3 C4 H41 110.7 no
C5 C4 H41 107.7 no
C3 C4 H42 110.9 no
C5 C4 H42 109.1 no
H41 C4 H42 112.0 no
C4 C5 C6 112.91(7) yes
C4 C5 C12 106.73(7) yes
C6 C5 C12 112.76(7) yes
C4 C5 O1 112.26(7) yes
C6 C5 O1 105.66(7) yes
C12 C5 O1 106.43(6) yes
C5 C6 C7 125.94(8) yes
C5 C6 C9 124.12(8) yes
C7 C6 C9 109.90(7) yes
C6 C7 O2 104.03(8) yes
C6 C7 H71 111.2 no
O2 C7 H71 109.0 no
C6 C7 H72 112.8 no
O2 C7 H72 109.9 no
H71 C7 H72 109.7 no
C9 C8 O2 109.34(8) yes
C9 C8 O3 128.94(10) yes
O2 C8 O3 121.72(9) yes
C8 C9 C6 107.37(8) yes
C8 C9 C10 127.40(8) yes
C6 C9 C10 125.15(7) yes
C9 C10 C11 108.83(7) yes
C9 C10 H101 109.3 no
C11 C10 H101 108.7 no
C9 C10 H102 111.3 no
C11 C10 H102 110.1 no
H101 C10 H102 108.6 no
C10 C11 C12 112.66(7) yes
C10 C11 H111 107.0 no
C12 C11 H111 108.4 no
C10 C11 H112 108.9 no
C12 C11 H112 110.5 no
H111 C11 H112 109.3 no
C2 C12 C11 114.52(7) yes
C2 C12 C5 103.13(7) yes
C11 C12 C5 113.69(7) yes
C2 C12 C13 114.55(7) yes
C11 C12 C13 109.88(7) yes
C5 C12 C13 100.07(6) yes
C12 C13 C14 102.99(7) yes
C12 C13 O4 114.39(8) yes
C14 C13 O4 112.68(9) yes
C12 C13 H131 107.4 no
C14 C13 H131 107.6 no
O4 C13 H131 111.2 no
C13 C14 O1 109.16(8) yes
C13 C14 O5 128.92(10) yes
O1 C14 O5 121.89(10) yes
C5 O1 C14 109.87(7) yes
C7 O2 C8 109.36(7) yes
C13 O4 H1 102.6 no

loop_
_geom_bond_atom_site_label_1
_geom_bond_atom_site_label_2
_geom_bond_distance
_geom_bond_publ_flag
C1 C2 1.5243(15) yes
C1 H11 0.986 no
C1 H12 0.979 no
C1 H13 0.978 no
C2 C3 1.5348(14) yes
C2 C12 1.5421(13) yes
C2 H21 1.007 no
C3 C4 1.5321(14) yes
C3 H31 0.961 no
C3 H32 1.004 no
C4 C5 1.5472(12) yes
C4 H41 0.962 no
C4 H42 0.976 no
C5 C6 1.4865(11) yes
C5 C12 1.5569(11) yes
C5 O1 1.4717(10) yes
C6 C7 1.4913(13) yes
C6 C9 1.3378(12) yes
C7 O2 1.4464(12) yes
C7 H71 0.982 no
C7 H72 0.988 no
C8 C9 1.4686(12) yes
C8 O2 1.3516(13) yes
C8 O3 1.2148(12) yes
C9 C10 1.4846(13) yes
C10 C11 1.5301(12) yes
C10 H101 0.970 no
C10 H102 0.992 no
C11 C12 1.5340(11) yes
C11 H111 0.977 no
C11 H112 0.993 no
C12 C13 1.5381(12) yes
C13 C14 1.5198(14) yes
C13 O4 1.4071(11) yes
C13 H131 1.028 no
C14 O1 1.3523(12) yes
C14 O5 1.1999(12) yes
O4 H1 0.845 no

loop_
_geom_hbond_atom_site_label_D
_geom_hbond_atom_site_label_H
_geom_hbond_atom_site_label_A
_geom_hbond_site_symmetry_A
_geom_hbond_angle_DHA
_geom_hbond_distance_DH
_geom_hbond_distance_HA
_geom_hbond_distance_DA
_geom_hbond_publ_flag
O4 H1 O3 4_565 164.99(3) 0.845 2.004 2.8287(13) yes
C7 H72 O4 1_655 149.40(3) 0.988 2.510 3.3980(13) yes
C10 H101 O3 2_456 148.81(3) 0.970 2.520 3.3878(13) yes
C11 H112 O5 3_546 169.32(3) 0.993 2.440 3.4210(13) yes
